data_4087810
loop_
_publ_author_name
'Milani, Jessica'
'Pridmore, Natalie E.'
'Whitwood, Adrian C.'
'Fairlamb, Ian J. S.'
'Perutz, Robin N.'

_publ_section_title
;
 The Role of Fluorine Substituents in the Regioselectivity of
 Intramolecular C--H Bond Functionalization of Benzylamines at
 Palladium(II)
;
_journal_issue 17
_journal_name_full Organometallics
_journal_page_first 4376
_journal_paper_doi 10.1021/acs.organomet.5b00608
_journal_volume 34
_journal_year 2015
_chemical_formula_moiety 'C22 H26 F4 N2 O4 Pd2'
_chemical_formula_sum 'C22 H26 F4 N2 O4 Pd2'
_chemical_formula_weight 671.25
_space_group_crystal_system monoclinic
_space_group_IT_number 15
_space_group_name_Hall '-C 2yc'
_space_group_name_H-M_alt 'C 1 2/c 1'
_atom_sites_solution_hydrogens geom
_atom_sites_solution_primary iterative
_audit_creation_date 2015-01-30
_audit_creation_method
;
Olex2 1.2
(compiled 2015.01.06 svn.r3119 for OlexSys, GUI svn.r4979)
;
_cell_angle_alpha 90
_cell_angle_beta 92.3531(17)
_cell_angle_gamma 90
_cell_formula_units_Z 4
_cell_length_a 17.6919(3)
_cell_length_b 7.43257(15)
_cell_length_c 17.7733(3)
_cell_measurement_reflns_used 3152
_cell_measurement_temperature 110.05(10)
_cell_measurement_theta_max 31.8170
_cell_measurement_theta_min 3.7300
_cell_volume 2335.15(7)
_computing_cell_refinement
;
CrysAlisPro, Agilent Technologies,
Version 1.171.36.32 (release 02-08-2013 CrysAlis171 .NET)
(compiled Aug  2 2013,16:46:58)
;
_computing_data_collection
;
CrysAlisPro, Agilent Technologies,
Version 1.171.36.32 (release 02-08-2013 CrysAlis171 .NET)
(compiled Aug  2 2013,16:46:58)
;
_computing_data_reduction
;
CrysAlisPro, Agilent Technologies,
Version 1.171.36.32 (release 02-08-2013 CrysAlis171 .NET)
(compiled Aug  2 2013,16:46:58)
;
_computing_molecular_graphics 'Olex2 (Dolomanov et al., 2009)'
_computing_publication_material 'Olex2 (Dolomanov et al., 2009)'
_computing_structure_refinement 'ShelXL (Sheldrick, 2008)'
_computing_structure_solution
;
Superflip (Palatinus & Chapuis, 2007;Palatinus & van der Lee, 2008;
Palatinus et al., 2012)
;
_diffrn_ambient_temperature 110.05(10)
_diffrn_detector_area_resol_mean 16.1450
_diffrn_measured_fraction_theta_full 0.996
_diffrn_measured_fraction_theta_max 0.993
_diffrn_measurement_details
;
#__ type_ start__ end____ width___ exp.time_
  1 omega  -80.00  -47.00   1.0000    4.0000
omega____ theta____ kappa____ phi______ frames
    -      -25.0740 -164.0000   75.0000 33

#__ type_ start__ end____ width___ exp.time_
  2 omega  -35.00   44.00   1.0000    4.0000
omega____ theta____ kappa____ phi______ frames
    -       26.4802  -57.0000 -120.0000 79

#__ type_ start__ end____ width___ exp.time_
  3 omega   42.00   72.00   1.0000    4.0000
omega____ theta____ kappa____ phi______ frames
    -       26.4802  178.0000 -150.0000 30

#__ type_ start__ end____ width___ exp.time_
  4 omega  -37.00   44.00   1.0000    4.0000
omega____ theta____ kappa____ phi______ frames
    -       26.4802  -37.0000  -60.0000 81
;
_diffrn_measurement_device_type 'SuperNova, Single source at offset, Eos'
_diffrn_measurement_method '\w scans'
_diffrn_orient_matrix_UB_11 0.0342435000
_diffrn_orient_matrix_UB_12 -0.0498195000
_diffrn_orient_matrix_UB_13 0.0014821000
_diffrn_orient_matrix_UB_21 0.0036803000
_diffrn_orient_matrix_UB_22 0.0147670000
_diffrn_orient_matrix_UB_23 0.0394513000
_diffrn_orient_matrix_UB_31 -0.0206204000
_diffrn_orient_matrix_UB_32 -0.0799050000
_diffrn_orient_matrix_UB_33 0.0062799000
_diffrn_radiation_monochromator mirror
_diffrn_radiation_type MoK\a
_diffrn_radiation_wavelength 0.71073
_diffrn_reflns_av_R_equivalents 0.0191
_diffrn_reflns_av_unetI/netI 0.0359
_diffrn_reflns_Laue_measured_fraction_full 0.996
_diffrn_reflns_Laue_measured_fraction_max 0.993
_diffrn_reflns_limit_h_max 22
_diffrn_reflns_limit_h_min -24
_diffrn_reflns_limit_k_max 4
_diffrn_reflns_limit_k_min -10
_diffrn_reflns_limit_l_max 25
_diffrn_reflns_limit_l_min -24
_diffrn_reflns_number 5735
_diffrn_reflns_point_group_measured_fraction_full 0.996
_diffrn_reflns_point_group_measured_fraction_max 0.993
_diffrn_reflns_theta_full 25.242
_diffrn_reflns_theta_max 30.023
_diffrn_reflns_theta_min 2.973
_diffrn_source 'SuperNova (Mo) X-ray Source'
_exptl_absorpt_coefficient_mu 1.604
_exptl_absorpt_correction_T_max 0.959
_exptl_absorpt_correction_T_min 0.930
_exptl_absorpt_correction_type analytical
_exptl_absorpt_process_details
'CrysAlisPro, Agilent Technologies, Version 1.171.36.32 (release 02-08-2013 CrysAlis171 .NET) (compiled Aug 2 2013,16:46:58) Analytical numeric absorption correction using a multifaceted crystal model based on expressions derived by R.C. Clark & J.S. Reid. (Clark, R. C. & Reid, J. S. (1995). Acta Cryst. A51, 887-897)'
_exptl_crystal_colour 'clear light yellow'
_exptl_crystal_colour_lustre clear
_exptl_crystal_colour_modifier light
_exptl_crystal_colour_primary yellow
_exptl_crystal_density_diffrn 1.909
_exptl_crystal_description block
_exptl_crystal_F_000 1328
_exptl_crystal_size_max 0.2194
_exptl_crystal_size_mid 0.1447
_exptl_crystal_size_min 0.1195
_refine_diff_density_max 0.499
_refine_diff_density_min -0.749
_refine_diff_density_rms 0.097
_refine_ls_extinction_method none
_refine_ls_goodness_of_fit_ref 1.053
_refine_ls_hydrogen_treatment constr
_refine_ls_matrix_type full
_refine_ls_number_parameters 157
_refine_ls_number_reflns 3399
_refine_ls_number_restraints 0
_refine_ls_restrained_S_all 1.053
_refine_ls_R_factor_all 0.0289
_refine_ls_R_factor_gt 0.0240
_refine_ls_shift/su_max 0.002
_refine_ls_shift/su_mean 0.000
_refine_ls_structure_factor_coef Fsqd
_refine_ls_weighting_details 'w=1/[\s^2^(Fo^2^)+(0.0228P)^2^] where P=(Fo^2^+2Fc^2^)/3'
_refine_ls_weighting_scheme calc
_refine_ls_wR_factor_gt 0.0536
_refine_ls_wR_factor_ref 0.0566
_reflns_Friedel_coverage 0.000
_reflns_number_gt 3019
_reflns_number_total 3399
_reflns_threshold_expression 'I > 2\s(I)'
_cod_data_source_file om5b00608_si_002.cif
_cod_data_source_block 2e6_rnp1402
_cod_original_cell_volume 2335.14(7)
_cod_database_code 4087810
_shelxl_version_number 2013-4
_chemical_oxdiff_formula 'C22 H26 F4 N2 O4 Pd2'
_chemical_oxdiff_usercomment 'Jess JM-B-170'
_shelx_space_group_comment
;
The symmetry employed for this shelxl refinement is uniquely defined
by the following loop, which should always be used as a source of
symmetry information in preference to the above space-group names.
They are only intended as comments.
;
_reflns_odcompleteness_completeness 99.18
_reflns_odcompleteness_iscentric 1
_reflns_odcompleteness_theta 29.97
_olex2_refinement_description
;
1. Fixed Uiso
 At 1.2 times of:
  All C(H) groups, All C(H,H) groups
 At 1.5 times of:
  All C(H,H,H) groups
2.a Secondary CH2 refined with riding coordinates:
 C7(H7A,H7B)
2.b Aromatic/amide H refined with riding coordinates:
 C2(H2), C5(H5)
2.c Idealised Me refined as rotating group:
 C8(H8A,H8B,H8C), C9(H9A,H9B,H9C), C11(H11A,H11B,H11C)
;
_olex2_date_sample_data_collection 2014-01-14
_olex2_exptl_crystal_mounting_method 'oil on loop'
_olex2_submission_special_instructions 'No special instructions were received'

loop_
_space_group_symop_operation_xyz
'x, y, z'
'-x, y, -z+1/2'
'x+1/2, y+1/2, z'
'-x+1/2, y+1/2, -z+1/2'
'-x, -y, -z'
'x, -y, z-1/2'
'-x+1/2, -y+1/2, -z'
'x+1/2, -y+1/2, z-1/2'

loop_
_atom_site_label
_atom_site_type_symbol
_atom_site_fract_x
_atom_site_fract_y
_atom_site_fract_z
_atom_site_U_iso_or_equiv
_atom_site_adp_type
_atom_site_occupancy
_atom_site_site_symmetry_order
_atom_site_calc_flag
_atom_site_refinement_flags_posn
C1 C 0.42642(10) 0.6446(3) 0.36977(11) 0.0134(4) Uani 1 1 d .
C2 C 0.34852(10) 0.6268(3) 0.38180(11) 0.0146(4) Uani 1 1 d .
H2 H 0.3225 0.5183 0.3693 0.017 Uiso 1 1 calc R
C3 C 0.31095(10) 0.7700(3) 0.41201(11) 0.0168(4) Uani 1 1 d .
C4 C 0.34682(12) 0.9272(3) 0.43190(12) 0.0193(4) Uani 1 1 d .
C5 C 0.42390(12) 0.9489(3) 0.42050(12) 0.0181(4) Uani 1 1 d .
H5 H 0.4492 1.0578 0.4337 0.022 Uiso 1 1 calc R
C6 C 0.46235(10) 0.8064(3) 0.38926(11) 0.0150(4) Uani 1 1 d .
C7 C 0.54482(11) 0.8140(3) 0.37154(12) 0.0165(4) Uani 1 1 d .
H7A H 0.5506 0.8631 0.3203 0.020 Uiso 1 1 calc R
H7B H 0.5726 0.8929 0.4080 0.020 Uiso 1 1 calc R
C8 C 0.59358(11) 0.5785(3) 0.45608(11) 0.0179(4) Uani 1 1 d .
H8A H 0.5494 0.6022 0.4861 0.027 Uiso 1 1 calc GR
H8B H 0.6364 0.6510 0.4754 0.027 Uiso 1 1 calc GR
H8C H 0.6067 0.4506 0.4595 0.027 Uiso 1 1 calc GR
C9 C 0.64723(10) 0.6179(3) 0.33527(12) 0.0173(4) Uani 1 1 d .
H9A H 0.6695 0.4978 0.3413 0.026 Uiso 1 1 calc GR
H9B H 0.6828 0.7082 0.3558 0.026 Uiso 1 1 calc GR
H9C H 0.6364 0.6418 0.2817 0.026 Uiso 1 1 calc GR
C10 C 0.39244(10) 0.2172(3) 0.24453(11) 0.0137(4) Uani 1 1 d .
C11 C 0.32799(11) 0.0853(3) 0.23896(13) 0.0200(4) Uani 1 1 d .
H11A H 0.3215 0.0424 0.1870 0.030 Uiso 1 1 calc GR
H11B H 0.2814 0.1445 0.2538 0.030 Uiso 1 1 calc GR
H11C H 0.3391 -0.0169 0.2725 0.030 Uiso 1 1 calc GR
F1 F 0.23529(6) 0.75664(19) 0.42274(7) 0.0224(3) Uani 1 1 d .
F2 F 0.30695(8) 1.06288(19) 0.46127(9) 0.0310(3) Uani 1 1 d .
N1 N 0.57576(8) 0.6267(2) 0.37631(9) 0.0129(3) Uani 1 1 d .
O1 O 0.56980(7) 0.2412(2) 0.31316(8) 0.0159(3) Uani 1 1 d .
O2 O 0.40236(7) 0.2945(2) 0.30743(8) 0.0171(3) Uani 1 1 d .
Pd1 Pd 0.49256(2) 0.45446(2) 0.33481(2) 0.01129(5) Uani 1 1 d .

loop_
_atom_site_aniso_label
_atom_site_aniso_U_11
_atom_site_aniso_U_22
_atom_site_aniso_U_33
_atom_site_aniso_U_23
_atom_site_aniso_U_13
_atom_site_aniso_U_12
C1 0.0147(8) 0.0139(9) 0.0116(8) -0.0008(8) -0.0002(7) 0.0024(8)
C2 0.0154(8) 0.0159(10) 0.0123(9) -0.0009(8) -0.0011(7) -0.0006(8)
C3 0.0118(8) 0.0248(11) 0.0138(9) 0.0009(9) 0.0004(7) 0.0049(8)
C4 0.0203(10) 0.0201(11) 0.0176(10) -0.0051(9) 0.0011(8) 0.0083(9)
C5 0.0208(10) 0.0132(10) 0.0201(10) -0.0030(9) -0.0020(8) 0.0029(8)
C6 0.0159(9) 0.0153(10) 0.0137(9) 0.0004(8) -0.0003(7) 0.0012(8)
C7 0.0169(9) 0.0122(9) 0.0207(10) -0.0002(8) 0.0020(8) 0.0000(8)
C8 0.0175(9) 0.0206(10) 0.0153(9) 0.0012(9) -0.0015(8) -0.0006(9)
C9 0.0135(8) 0.0187(10) 0.0199(10) -0.0008(9) 0.0022(8) 0.0007(8)
C10 0.0116(8) 0.0093(9) 0.0200(10) 0.0008(8) -0.0007(7) 0.0008(7)
C11 0.0187(9) 0.0197(10) 0.0219(11) -0.0016(9) 0.0032(8) -0.0056(9)
F1 0.0127(5) 0.0311(7) 0.0234(6) -0.0044(6) 0.0017(5) 0.0058(5)
F2 0.0272(7) 0.0262(7) 0.0395(9) -0.0135(7) 0.0014(6) 0.0106(6)
N1 0.0120(7) 0.0136(8) 0.0132(8) 0.0010(7) 0.0013(6) -0.0013(7)
O1 0.0149(6) 0.0147(7) 0.0181(7) 0.0007(6) 0.0016(5) 0.0034(6)
O2 0.0152(6) 0.0164(7) 0.0198(7) -0.0025(6) 0.0028(5) -0.0036(6)
Pd1 0.01116(8) 0.01093(8) 0.01180(8) -0.00059(6) 0.00083(5) 0.00052(6)

loop_
_atom_type_symbol
_atom_type_description
_atom_type_scat_dispersion_real
_atom_type_scat_dispersion_imag
_atom_type_scat_source
C C 0.0033 0.0016 'International Tables Vol C Tables 4.2.6.8 and 6.1.1.4'
H H 0.0000 0.0000 'International Tables Vol C Tables 4.2.6.8 and 6.1.1.4'
F F 0.0171 0.0103 'International Tables Vol C Tables 4.2.6.8 and 6.1.1.4'
N N 0.0061 0.0033 'International Tables Vol C Tables 4.2.6.8 and 6.1.1.4'
O O 0.0106 0.0060 'International Tables Vol C Tables 4.2.6.8 and 6.1.1.4'
Pd Pd -0.9988 1.0072 'International Tables Vol C Tables 4.2.6.8 and 6.1.1.4'

loop_
_exptl_crystal_face_index_h
_exptl_crystal_face_index_k
_exptl_crystal_face_index_l
_exptl_crystal_face_perp_dist
_exptl_oxdiff_crystal_face_indexfrac_h
_exptl_oxdiff_crystal_face_indexfrac_k
_exptl_oxdiff_crystal_face_indexfrac_l
_exptl_oxdiff_crystal_face_x
_exptl_oxdiff_crystal_face_y
_exptl_oxdiff_crystal_face_z
0 0 -1 0.0633 0.0004 -0.0003 -0.9991 -0.0014 -0.0394 -0.0063
0 0 1 0.0563 -0.0004 0.0003 0.9991 0.0014 0.0394 0.0063
0 -1 0 0.0990 -0.0025 -1.0021 -0.0002 0.0498 -0.0148 0.0801
-1 0 0 0.0818 -0.9988 -0.0007 0.0017 -0.0342 -0.0036 0.0207
1 0 0 0.0628 0.9988 0.0007 -0.0017 0.0342 0.0036 -0.0207
-1 1 0 0.0866 -0.9963 1.0014 0.0019 -0.0840 0.0112 -0.0595
2 1 -5 0.0725 2.0023 1.0019 -4.9988 0.0112 -0.1750 -0.1527
-2 0 -1 0.0710 -1.9971 -0.0017 -0.9957 -0.0698 -0.0467 0.0351

loop_
_geom_angle_atom_site_label_1
_geom_angle_atom_site_label_2
_geom_angle_atom_site_label_3
_geom_angle
_geom_angle_site_symmetry_1
_geom_angle_site_symmetry_3
C2 C1 Pd1 125.64(16) . .
C6 C1 C2 118.75(18) . .
C6 C1 Pd1 115.43(14) . .
C1 C2 H2 120.7 . .
C3 C2 C1 118.53(19) . .
C3 C2 H2 120.7 . .
C4 C3 C2 122.33(17) . .
F1 C3 C2 119.40(19) . .
F1 C3 C4 118.27(19) . .
C3 C4 C5 120.42(19) . .
F2 C4 C3 119.60(18) . .
F2 C4 C5 120.0(2) . .
C4 C5 H5 121.1 . .
C6 C5 C4 117.9(2) . .
C6 C5 H5 121.1 . .
C1 C6 C7 114.54(17) . .
C5 C6 C1 122.07(18) . .
C5 C6 C7 123.37(19) . .
C6 C7 H7A 110.1 . .
C6 C7 H7B 110.1 . .
H7A C7 H7B 108.4 . .
N1 C7 C6 107.96(16) . .
N1 C7 H7A 110.1 . .
N1 C7 H7B 110.1 . .
H8A C8 H8B 109.5 . .
H8A C8 H8C 109.5 . .
H8B C8 H8C 109.5 . .
N1 C8 H8A 109.5 . .
N1 C8 H8B 109.5 . .
N1 C8 H8C 109.5 . .
H9A C9 H9B 109.5 . .
H9A C9 H9C 109.5 . .
H9B C9 H9C 109.5 . .
N1 C9 H9A 109.5 . .
N1 C9 H9B 109.5 . .
N1 C9 H9C 109.5 . .
O1 C10 C11 117.70(18) 2_655 .
O1 C10 O2 126.67(18) 2_655 .
O2 C10 C11 115.62(17) . .
C10 C11 H11A 109.5 . .
C10 C11 H11B 109.5 . .
C10 C11 H11C 109.5 . .
H11A C11 H11B 109.5 . .
H11A C11 H11C 109.5 . .
H11B C11 H11C 109.5 . .
C7 N1 Pd1 107.62(11) . .
C8 N1 C7 109.95(16) . .
C8 N1 C9 107.85(15) . .
C8 N1 Pd1 108.21(12) . .
C9 N1 C7 109.24(16) . .
C9 N1 Pd1 113.94(13) . .
C10 O1 Pd1 128.02(13) 2_655 .
C10 O2 Pd1 123.87(12) . .
C1 Pd1 N1 82.26(7) . .
C1 Pd1 O1 171.78(7) . .
C1 Pd1 O2 91.42(7) . .
C1 Pd1 Pd1 113.17(6) . 2_655
N1 Pd1 O1 94.15(6) . .
N1 Pd1 Pd1 105.37(4) . 2_655
O1 Pd1 Pd1 74.88(4) . 2_655
O2 Pd1 N1 171.69(6) . .
O2 Pd1 O1 91.41(5) . .
O2 Pd1 Pd1 82.04(4) . 2_655

loop_
_geom_bond_atom_site_label_1
_geom_bond_atom_site_label_2
_geom_bond_distance
_geom_bond_site_symmetry_2
C1 C2 1.410(2) .
C1 C6 1.397(3) .
C1 Pd1 1.9525(19) .
C2 H2 0.9500 .
C2 C3 1.376(3) .
C3 C4 1.369(3) .
C3 F1 1.363(2) .
C4 C5 1.396(3) .
C4 F2 1.348(2) .
C5 H5 0.9500 .
C5 C6 1.387(3) .
C6 C7 1.506(3) .
C7 H7A 0.9900 .
C7 H7B 0.9900 .
C7 N1 1.497(3) .
C8 H8A 0.9800 .
C8 H8B 0.9800 .
C8 H8C 0.9800 .
C8 N1 1.483(3) .
C9 H9A 0.9800 .
C9 H9B 0.9800 .
C9 H9C 0.9800 .
C9 N1 1.487(2) .
C10 C11 1.504(3) .
C10 O1 1.259(2) 2_655
C10 O2 1.263(2) .
C11 H11A 0.9800 .
C11 H11B 0.9800 .
C11 H11C 0.9800 .
N1 Pd1 2.0639(16) .
O1 C10 1.259(2) 2_655
O1 Pd1 2.1383(14) .
O2 Pd1 2.0328(13) .
Pd1 Pd1 3.0370(3) 2_655

loop_
_geom_torsion_atom_site_label_1
_geom_torsion_atom_site_label_2
_geom_torsion_atom_site_label_3
_geom_torsion_atom_site_label_4
_geom_torsion
_geom_torsion_site_symmetry_1
C1 C2 C3 C4 -1.2(3) .
C1 C2 C3 F1 178.76(17) .
C1 C6 C7 N1 -29.6(2) .
C2 C1 C6 C5 0.5(3) .
C2 C1 C6 C7 -177.87(17) .
C2 C3 C4 C5 1.3(3) .
C2 C3 C4 F2 -179.99(19) .
C3 C4 C5 C6 -0.5(3) .
C4 C5 C6 C1 -0.3(3) .
C4 C5 C6 C7 177.9(2) .
C5 C6 C7 N1 152.11(19) .
C6 C1 C2 C3 0.3(3) .
C6 C7 N1 C8 -80.71(19) .
C6 C7 N1 C9 161.12(16) .
C6 C7 N1 Pd1 36.94(18) .
C11 C10 O2 Pd1 172.09(13) .
F1 C3 C4 C5 -178.61(18) .
F1 C3 C4 F2 0.1(3) .
F2 C4 C5 C6 -179.21(19) .
O1 C10 O2 Pd1 -8.8(3) 2_655
Pd1 C1 C2 C3 175.16(15) .
Pd1 C1 C6 C5 -174.92(16) .
Pd1 C1 C6 C7 6.7(2) .
